data_4303514
loop_
_publ_author_name
'Andrew D. Schwarz'
'Amber L. Thompson'
'Philip Mountford'

_publ_contact_author
;
 Prof P. Mountford           
 Chemistry Research Laboratory
 Mansfield Road
 Oxford
 OX1 3TA
 UK
;
_publ_contact_author_email Philip.Mountford@chem.ox.ac.uk
_publ_contact_author_phone '+44 1865 285140'
_publ_section_title
;
Sulfonamide-Supported Group 4 Catalysts for the Ring-Opening Polymerization
of \e-Caprolactone and rac-Lactide
;
_journal_name_full 'Inorganic Chemistry'
_journal_page_first 10442
_journal_page_last 10454
_journal_paper_doi 10.1021/ic901524s
_journal_volume 48
_journal_year 2009
_chemical_absolute_configuration ad
_chemical_formula_moiety 'C21 H31 N3 O5 S2'
_chemical_formula_sum 'C21 H31 N3 O5 S2'
_chemical_formula_weight 469.63
_chemical_name_systematic
;
H2L_OMe
;
_space_group_IT_number 19
_symmetry_cell_setting orthorhombic
_symmetry_space_group_name_Hall 'P 2ac 2ab'
_symmetry_space_group_name_H-M 'P 21 21 21'
_atom_sites_solution_hydrogens geom
_atom_sites_solution_primary direct
_atom_sites_solution_secondary difmap
_audit_creation_date 07-09-06
_audit_creation_method CRYSTALS_ver_12.84
_cell_angle_alpha 90
_cell_angle_beta 90
_cell_angle_gamma 90
_cell_formula_units_Z 4
_cell_length_a 7.34540(10)
_cell_length_b 13.02980(10)
_cell_length_c 24.3794(3)
_cell_measurement_reflns_used 2942
_cell_measurement_temperature 150
_cell_measurement_theta_max 27
_cell_measurement_theta_min 5
_cell_volume 2333.33(5)
_computing_cell_refinement 'DENZO/SCALEPACK (Otwinowski & Minor, 1997)'
_computing_data_collection 'COLLECT (Nonius, 1997-2001).'
_computing_data_reduction 'DENZO/SCALEPACK (Otwinowski & Minor, 1997)'
_computing_molecular_graphics 'CAMERON (Watkin et al., 1996)'
_computing_publication_material 'CRYSTALS (Betteridge et al., 2003)'
_computing_structure_refinement 'CRYSTALS (Betteridge et al., 2003)'
_computing_structure_solution 'USER DEFINED STRUCTURE SOLUTION'
_diffrn_ambient_temperature 150
_diffrn_measured_fraction_theta_full 0.989
_diffrn_measured_fraction_theta_max 0.989
_diffrn_measurement_device_type 'Nonius KappaCCD'
_diffrn_measurement_method \w
_diffrn_radiation_monochromator graphite
_diffrn_radiation_type 'Mo K\a'
_diffrn_radiation_wavelength 0.71073
_diffrn_reflns_av_R_equivalents 0.066
_diffrn_reflns_limit_h_max 9
_diffrn_reflns_limit_h_min -9
_diffrn_reflns_limit_k_max 16
_diffrn_reflns_limit_k_min -16
_diffrn_reflns_limit_l_max 31
_diffrn_reflns_limit_l_min -31
_diffrn_reflns_number 34345
_diffrn_reflns_theta_full 26.603
_diffrn_reflns_theta_max 27.146
_diffrn_reflns_theta_min 5.223
_diffrn_standards_number 0
_exptl_absorpt_coefficient_mu 0.265
_exptl_absorpt_correction_T_max 0.95
_exptl_absorpt_correction_T_min 0.95
_exptl_absorpt_correction_type multi-scan
_exptl_absorpt_process_details 'DENZO/SCALEPACK (Otwinowski & Minor, 1997)'
_exptl_crystal_colour colourless
_exptl_crystal_density_diffrn 1.337
_exptl_crystal_description block
_exptl_crystal_F_000 1000
_exptl_crystal_size_max 0.20
_exptl_crystal_size_mid 0.12
_exptl_crystal_size_min 0.10
_refine_diff_density_max 0.17
_refine_diff_density_min -0.21
_refine_ls_abs_structure_details 'Flack (1983), 2212 Friedel-pairs'
_refine_ls_abs_structure_Flack 0.47(7)
_refine_ls_extinction_method None
_refine_ls_goodness_of_fit_ref 1.1038
_refine_ls_hydrogen_treatment mixed
_refine_ls_matrix_type full
_refine_ls_number_parameters 289
_refine_ls_number_reflns 2811
_refine_ls_number_restraints 0
_refine_ls_R_factor_all 0.0604
_refine_ls_R_factor_gt 0.0298
_refine_ls_shift/su_max 0.000505
_refine_ls_structure_factor_coef F
_refine_ls_weighting_details
;
 Method, part 1, Chebychev polynomial, (Watkin, 1994, Prince, 1982) 
 [weight] = 1.0/[A~0~*T~0~(x)+A~1~*T~1~(x) ... +A~n-1~]*T~n-1~(x)] 
 where A~i~ are the Chebychev coefficients listed below and x= Fcalc/Fmax 
 Method = Robust Weighting (Prince, 1982) 
 W = [weight] * [1-(deltaF/6*sigmaF)^2^]^2^ 
 A~i~ are: 
 0.660 0.341 0.435 
;
_refine_ls_weighting_scheme calc
_refine_ls_wR_factor_all 0.0526
_refine_ls_wR_factor_gt 0.0341
_refine_ls_wR_factor_ref 0.0341
_reflns_limit_h_max 9
_reflns_limit_h_min -9
_reflns_limit_k_max 16
_reflns_limit_k_min 0
_reflns_limit_l_max 31
_reflns_limit_l_min 0
_reflns_number_gt 2811
_reflns_number_total 5139
_reflns_threshold_expression I>3.0\s(I)
_oxford_diffrn_Wilson_B_factor 0.00
_oxford_diffrn_Wilson_scale 0.00
_cod_data_source_file ic901524s_si_001_2.cif
_cod_data_source_block COMPOUND_9
_cod_depositor_comments
;
The following automatic conversions were performed:
'_symmetry_cell_setting' value 'Orthorhombic' changed to 'orthorhombic'
according to '/home/saulius/struct/CIF-dictionaries/cif_core.dic'
dictionary named 'cif_core.dic' version 2.4.1 from 2010-06-29.

Automatic conversion script
Id: cif_fix_enum 1527 2010-12-29 10:47:43Z saulius 
;
_cod_original_sg_symbol_H-M 'P 21 21 21 '
_cod_database_code 4303514

loop_
_symmetry_equiv_pos_as_xyz
x,y,z
x+1/2,-y+1/2,-z
-x,y+1/2,-z+1/2
-x+1/2,-y,z+1/2

loop_
_atom_site_label
_atom_site_type_symbol
_atom_site_fract_x
_atom_site_fract_y
_atom_site_fract_z
_atom_site_U_iso_or_equiv
_atom_site_occupancy
_atom_site_adp_type
_atom_site_refinement_flags_posn
_atom_site_refinement_flags_adp
_atom_site_refinement_flags_occupancy
_atom_site_disorder_assembly
_atom_site_disorder_group
_atom_site_attached_hydrogens
C1 C 0.9272(4) 0.53429(19) 0.23026(12) 0.0351 1.0000 Uani . . . . . .
C2 C 0.7490(3) 0.48312(19) 0.24591(14) 0.0346 1.0000 Uani . . . . . .
C3 C 0.4314(4) 0.5091(2) 0.24332(16) 0.0499 1.0000 Uani . . . . . .
C4 C 1.0315(4) 0.7137(2) 0.22064(12) 0.0387 1.0000 Uani . . . . . .
C5 C 0.9276(4) 0.7371(2) 0.16830(11) 0.0376 1.0000 Uani . . . . . .
C6 C 0.9982(4) 0.6380(2) 0.31104(12) 0.0401 1.0000 Uani . . . . . .
C7 C 0.9011(4) 0.7218(2) 0.34246(11) 0.0394 1.0000 Uani . . . . . .
C8 C 0.6009(4) 0.71331(19) 0.07735(10) 0.0312 1.0000 Uani . . . . . .
C9 C 0.5115(4) 0.6199(2) 0.08106(12) 0.0349 1.0000 Uani . . . . . .
C10 C 0.5073(4) 0.5556(2) 0.03576(13) 0.0392 1.0000 Uani . . . . . .
C11 C 0.5920(4) 0.5826(2) -0.01302(12) 0.0364 1.0000 Uani . . . . . .
C12 C 0.6829(4) 0.6759(2) -0.01568(12) 0.0397 1.0000 Uani . . . . . .
C13 C 0.6894(4) 0.7412(2) 0.02913(11) 0.0352 1.0000 Uani . . . . . .
C14 C 0.5839(5) 0.5130(2) -0.06247(13) 0.0503 1.0000 Uani . . . . . .
C15 C 0.5502(3) 0.70100(19) 0.43168(9) 0.0268 1.0000 Uani . . . . . .
C16 C 0.6350(4) 0.7360(2) 0.47904(10) 0.0325 1.0000 Uani . . . . . .
C17 C 0.6295(4) 0.6762(2) 0.52564(11) 0.0358 1.0000 Uani . . . . . .
C18 C 0.5401(4) 0.5819(2) 0.52625(12) 0.0366 1.0000 Uani . . . . . .
C19 C 0.4556(4) 0.5492(2) 0.47826(12) 0.0373 1.0000 Uani . . . . . .
C20 C 0.4607(4) 0.60727(19) 0.43103(11) 0.0332 1.0000 Uani . . . . . .
C21 C 0.5368(5) 0.5170(2) 0.57717(14) 0.0501 1.0000 Uani . . . . . .
N1 N 0.7325(3) 0.75008(19) 0.18093(9) 0.0353 1.0000 Uani . . . . . .
N2 N 0.7047(3) 0.7117(2) 0.33359(10) 0.0440 1.0000 Uani . . . . . .
N3 N 0.9397(3) 0.63699(15) 0.25382(9) 0.0297 1.0000 Uani . . . . . .
S1 S 0.59965(9) 0.79690(5) 0.13428(3) 0.0347 1.0000 Uani . . . . . .
S2 S 0.56133(9) 0.77333(5) 0.37057(3) 0.0336 1.0000 Uani . . . . . .
O1 O 0.6061(3) 0.54898(16) 0.22936(10) 0.0513 1.0000 Uani . . . . . .
O2 O 0.4200(3) 0.79555(16) 0.15724(8) 0.0452 1.0000 Uani . . . . . .
O3 O 0.6778(3) 0.89214(14) 0.11679(9) 0.0438 1.0000 Uani . . . . . .
O4 O 0.3891(3) 0.76620(16) 0.34314(8) 0.0432 1.0000 Uani . . . . . .
O5 O 0.6325(3) 0.87217(14) 0.38472(8) 0.0452 1.0000 Uani . . . . . .
H1 H 0.685(5) 0.695(3) 0.1906(13) 0.047(10) 1.0000 Uiso . . . . . .
H2 H 0.672(5) 0.687(3) 0.2996(14) 0.050(9) 1.0000 Uiso . . . . . .
H11 H 1.0316 0.4921 0.2438 0.0430 1.0000 Uiso R . . . . .
H12 H 0.9330 0.5395 0.1894 0.0430 1.0000 Uiso R . . . . .
H21 H 0.7449 0.4733 0.2866 0.0441 1.0000 Uiso R . . . . .
H22 H 0.7368 0.4151 0.2273 0.0441 1.0000 Uiso R . . . . .
H31 H 0.3352 0.5580 0.2308 0.0612 1.0000 Uiso R . . . . .
H32 H 0.4218 0.4992 0.2839 0.0612 1.0000 Uiso R . . . . .
H33 H 0.4146 0.4416 0.2245 0.0612 1.0000 Uiso R . . . . .
H41 H 1.0418 0.7785 0.2424 0.0477 1.0000 Uiso R . . . . .
H42 H 1.1560 0.6883 0.2111 0.0477 1.0000 Uiso R . . . . .
H51 H 0.9748 0.8017 0.1513 0.0457 1.0000 Uiso R . . . . .
H52 H 0.9433 0.6789 0.1420 0.0457 1.0000 Uiso R . . . . .
H61 H 1.1328 0.6488 0.3128 0.0524 1.0000 Uiso R . . . . .
H62 H 0.9669 0.5705 0.3282 0.0524 1.0000 Uiso R . . . . .
H71 H 0.9283 0.7170 0.3826 0.0492 1.0000 Uiso R . . . . .
H72 H 0.9429 0.7898 0.3282 0.0492 1.0000 Uiso R . . . . .
H91 H 0.4521 0.5994 0.1163 0.0443 1.0000 Uiso R . . . . .
H101 H 0.4405 0.4889 0.0379 0.0512 1.0000 Uiso R . . . . .
H121 H 0.7454 0.6961 -0.0505 0.0443 1.0000 Uiso R . . . . .
H131 H 0.7571 0.8077 0.0272 0.0454 1.0000 Uiso R . . . . .
H141 H 0.6526 0.5446 -0.0936 0.0618 1.0000 Uiso R . . . . .
H142 H 0.6396 0.4452 -0.0530 0.0618 1.0000 Uiso R . . . . .
H143 H 0.4540 0.5026 -0.0735 0.0618 1.0000 Uiso R . . . . .
H161 H 0.7027 0.8026 0.4786 0.0411 1.0000 Uiso R . . . . .
H171 H 0.6889 0.7017 0.5599 0.0453 1.0000 Uiso R . . . . .
H191 H 0.3915 0.4816 0.4776 0.0445 1.0000 Uiso R . . . . .
H201 H 0.4011 0.5827 0.3966 0.0396 1.0000 Uiso R . . . . .
H211 H 0.4675 0.4525 0.5697 0.0609 1.0000 Uiso R . . . . .
H212 H 0.4758 0.5561 0.6073 0.0609 1.0000 Uiso R . . . . .
H213 H 0.6640 0.4995 0.5884 0.0609 1.0000 Uiso R . . . . .

loop_
_atom_site_aniso_label
_atom_site_aniso_U_11
_atom_site_aniso_U_22
_atom_site_aniso_U_33
_atom_site_aniso_U_23
_atom_site_aniso_U_13
_atom_site_aniso_U_12
C1 0.0291(14) 0.0298(13) 0.0463(15) -0.0067(11) 0.0013(13) 0.0030(12)
C2 0.0302(15) 0.0275(13) 0.0460(16) -0.0002(13) -0.0032(13) 0.0034(11)
C3 0.0298(16) 0.0451(16) 0.075(2) 0.0097(16) 0.0066(17) -0.0043(13)
C4 0.0350(15) 0.0389(15) 0.0422(15) 0.0074(13) 0.0025(12) -0.0052(13)
C5 0.0364(15) 0.0397(14) 0.0366(14) 0.0066(12) 0.0072(12) 0.0017(13)
C6 0.0359(16) 0.0498(17) 0.0347(16) -0.0001(14) -0.0061(12) 0.0003(13)
C7 0.0339(15) 0.0521(17) 0.0321(13) -0.0085(12) -0.0024(11) -0.0052(14)
C8 0.0308(14) 0.0316(13) 0.0311(12) 0.0061(10) -0.0001(11) 0.0041(12)
C9 0.0358(16) 0.0340(14) 0.0349(15) 0.0088(12) 0.0008(12) -0.0023(12)
C10 0.0411(18) 0.0326(14) 0.0439(17) 0.0077(13) -0.0053(13) -0.0014(13)
C11 0.0305(15) 0.0376(14) 0.0413(15) -0.0002(11) -0.0036(13) 0.0112(13)
C12 0.0327(15) 0.0478(18) 0.0386(16) 0.0029(13) 0.0076(13) 0.0042(13)
C13 0.0347(15) 0.0319(14) 0.0391(15) 0.0065(12) 0.0062(12) -0.0006(11)
C14 0.0469(19) 0.0546(18) 0.0495(18) -0.0121(15) -0.0080(17) 0.0122(16)
C15 0.0281(13) 0.0286(12) 0.0237(12) -0.0032(10) 0.0014(10) 0.0033(12)
C16 0.0261(13) 0.0356(13) 0.0358(14) -0.0070(11) 0.0017(11) -0.0020(11)
C17 0.0267(15) 0.0531(17) 0.0275(14) -0.0063(12) -0.0023(11) 0.0049(13)
C18 0.0322(15) 0.0429(15) 0.0346(15) 0.0007(12) 0.0031(13) 0.0097(13)
C19 0.0386(16) 0.0280(13) 0.0453(17) -0.0005(12) 0.0065(14) 0.0034(12)
C20 0.0363(15) 0.0294(12) 0.0340(15) -0.0061(11) -0.0008(12) -0.0006(12)
C21 0.0497(19) 0.0547(19) 0.0460(18) 0.0163(15) 0.0059(15) 0.0140(16)
N1 0.0347(13) 0.0370(13) 0.0342(13) 0.0078(11) 0.0038(10) 0.0048(11)
N2 0.0337(13) 0.0672(18) 0.0312(13) -0.0174(13) 0.0007(10) -0.0003(13)
N3 0.0324(12) 0.0290(10) 0.0278(10) 0.0002(9) 0.0008(11) -0.0017(9)
S1 0.0398(4) 0.0309(3) 0.0335(3) 0.0047(3) 0.0034(3) 0.0085(3)
S2 0.0360(4) 0.0347(3) 0.0300(3) -0.0014(3) 0.0011(3) 0.0009(3)
O1 0.0280(11) 0.0418(11) 0.0839(17) 0.0230(11) -0.0029(10) -0.0038(10)
O2 0.0385(11) 0.0555(12) 0.0416(10) 0.0010(9) 0.0087(9) 0.0140(10)
O3 0.0602(13) 0.0254(9) 0.0457(12) 0.0052(8) -0.0021(10) 0.0033(9)
O4 0.0360(11) 0.0557(12) 0.0381(10) 0.0072(9) -0.0024(9) 0.0068(10)
O5 0.0599(14) 0.0318(10) 0.0439(11) 0.0001(8) 0.0078(10) -0.0051(10)

loop_
_atom_type_symbol
_atom_type_scat_dispersion_real
_atom_type_scat_dispersion_imag
_atom_type_scat_Cromer_Mann_a1
_atom_type_scat_Cromer_Mann_b1
_atom_type_scat_Cromer_Mann_a2
_atom_type_scat_Cromer_Mann_b2
_atom_type_scat_Cromer_Mann_a3
_atom_type_scat_Cromer_Mann_b3
_atom_type_scat_Cromer_Mann_a4
_atom_type_scat_Cromer_Mann_b4
_atom_type_scat_Cromer_Mann_c
_atom_type_scat_source
C 0.0033 0.0016 2.3100 20.8439 1.0200 10.2075 1.5886 0.5687 0.8650 51.6512 0.2156 'International Tables Vol C 4.2.6.8 and 6.1.1.4'
H 0.0000 0.0000 0.4930 10.5109 0.3229 26.1257 0.1402 3.1424 0.0408 57.7998 0.0030 'International Tables Vol C 4.2.6.8 and 6.1.1.4'
N 0.0061 0.0033 12.2126 0.0057 3.1322 9.8933 2.0125 28.9975 1.1663 0.5826 -11.5290 'International Tables Vol C 4.2.6.8 and 6.1.1.4'
O 0.0106 0.0060 3.0485 13.2771 2.2868 5.7011 1.5463 0.3239 0.8670 32.9089 0.2508 'International Tables Vol C 4.2.6.8 and 6.1.1.4'
S 0.1246 0.1234 6.9053 1.4679 5.2034 22.2151 1.4379 0.2536 1.5863 56.1720 0.8669 'International Tables Vol C 4.2.6.8 and 6.1.1.4'

loop_
_geom_angle_atom_site_label_1
_geom_angle_site_symmetry_1
_geom_angle_atom_site_label_2
_geom_angle_site_symmetry_2
_geom_angle_atom_site_label_3
_geom_angle_site_symmetry_3
_geom_angle
_geom_angle_publ_flag
C2 . C1 . N3 . 111.0(2) yes
C2 . C1 . H11 . 109.7 no
N3 . C1 . H11 . 109.0 no
C2 . C1 . H12 . 108.5 no
N3 . C1 . H12 . 109.1 no
H11 . C1 . H12 . 109.5 no
C1 . C2 . O1 . 107.6(2) yes
C1 . C2 . H21 . 109.4 no
O1 . C2 . H21 . 109.8 no
C1 . C2 . H22 . 110.7 no
O1 . C2 . H22 . 110.0 no
H21 . C2 . H22 . 109.5 no
O1 . C3 . H31 . 109.3 no
O1 . C3 . H32 . 110.3 no
H31 . C3 . H32 . 109.5 no
O1 . C3 . H33 . 108.8 no
H31 . C3 . H33 . 109.5 no
H32 . C3 . H33 . 109.5 no
C5 . C4 . N3 . 111.9(2) yes
C5 . C4 . H41 . 108.3 no
N3 . C4 . H41 . 108.7 no
C5 . C4 . H42 . 109.4 no
N3 . C4 . H42 . 109.0 no
H41 . C4 . H42 . 109.5 no
C4 . C5 . N1 . 109.6(2) yes
C4 . C5 . H51 . 110.0 no
N1 . C5 . H51 . 109.1 no
C4 . C5 . H52 . 109.2 no
N1 . C5 . H52 . 109.5 no
H51 . C5 . H52 . 109.5 no
C7 . C6 . N3 . 110.6(2) yes
C7 . C6 . H61 . 110.0 no
N3 . C6 . H61 . 109.5 no
C7 . C6 . H62 . 108.3 no
N3 . C6 . H62 . 108.9 no
H61 . C6 . H62 . 109.5 no
C6 . C7 . N2 . 109.0(2) yes
C6 . C7 . H71 . 110.9 no
N2 . C7 . H71 . 109.6 no
C6 . C7 . H72 . 108.6 no
N2 . C7 . H72 . 109.3 no
H71 . C7 . H72 . 109.5 no
C9 . C8 . C13 . 120.4(3) yes
C9 . C8 . S1 . 119.2(2) yes
C13 . C8 . S1 . 120.4(2) yes
C8 . C9 . C10 . 119.3(3) yes
C8 . C9 . H91 . 119.8 no
C10 . C9 . H91 . 120.9 no
C9 . C10 . C11 . 121.3(3) yes
C9 . C10 . H101 . 119.7 no
C11 . C10 . H101 . 119.0 no
C10 . C11 . C12 . 118.5(3) yes
C10 . C11 . C14 . 121.0(3) yes
C12 . C11 . C14 . 120.5(3) yes
C11 . C12 . C13 . 121.2(3) yes
C11 . C12 . H121 . 119.4 no
C13 . C12 . H121 . 119.4 no
C8 . C13 . C12 . 119.3(3) yes
C8 . C13 . H131 . 119.9 no
C12 . C13 . H131 . 120.8 no
C11 . C14 . H141 . 109.8 no
C11 . C14 . H142 . 109.2 no
H141 . C14 . H142 . 109.5 no
C11 . C14 . H143 . 109.5 no
H141 . C14 . H143 . 109.5 no
H142 . C14 . H143 . 109.5 no
C16 . C15 . C20 . 120.7(2) yes
C16 . C15 . S2 . 120.37(19) yes
C20 . C15 . S2 . 118.85(19) yes
C15 . C16 . C17 . 119.1(2) yes
C15 . C16 . H161 . 120.0 no
C17 . C16 . H161 . 120.9 no
C16 . C17 . C18 . 121.4(2) yes
C16 . C17 . H171 . 119.3 no
C18 . C17 . H171 . 119.3 no
C17 . C18 . C19 . 118.1(3) yes
C17 . C18 . C21 . 120.8(3) yes
C19 . C18 . C21 . 121.1(3) yes
C18 . C19 . C20 . 121.5(3) yes
C18 . C19 . H191 . 119.6 no
C20 . C19 . H191 . 118.8 no
C15 . C20 . C19 . 119.1(3) yes
C15 . C20 . H201 . 120.0 no
C19 . C20 . H201 . 120.9 no
C18 . C21 . H211 . 109.4 no
C18 . C21 . H212 . 109.1 no
H211 . C21 . H212 . 109.5 no
C18 . C21 . H213 . 109.9 no
H211 . C21 . H213 . 109.5 no
H212 . C21 . H213 . 109.5 no
C5 . N1 . S1 . 118.84(18) yes
C5 . N1 . H1 . 111(2) yes
S1 . N1 . H1 . 106(2) yes
C7 . N2 . S2 . 121.3(2) yes
C7 . N2 . H2 . 115(2) yes
S2 . N2 . H2 . 120(2) yes
C6 . N3 . C1 . 113.7(2) yes
C6 . N3 . C4 . 112.9(2) yes
C1 . N3 . C4 . 116.2(2) yes
C8 . S1 . N1 . 108.48(12) yes
C8 . S1 . O2 . 107.73(13) yes
N1 . S1 . O2 . 106.03(12) yes
C8 . S1 . O3 . 107.37(13) yes
N1 . S1 . O3 . 107.10(13) yes
O2 . S1 . O3 . 119.74(13) yes
C15 . S2 . N2 . 103.76(13) yes
C15 . S2 . O4 . 108.55(12) yes
N2 . S2 . O4 . 106.56(13) yes
C15 . S2 . O5 . 107.09(12) yes
N2 . S2 . O5 . 110.27(14) yes
O4 . S2 . O5 . 119.51(13) yes
C3 . O1 . C2 . 112.2(2) yes
C3 . O1 . H1 . 131.0(9) yes
C2 . O1 . H1 . 116.7(9) yes
C3 . O1 . H2 . 105.6(8) yes
C2 . O1 . H2 . 95.6(8) yes
H1 . O1 . H2 . 68.0(11) no
N1 . H1 . O1 . 168(3) yes
N2 . H2 . O1 . 155(3) yes

loop_
_geom_bond_atom_site_label_1
_geom_bond_site_symmetry_1
_geom_bond_atom_site_label_2
_geom_bond_site_symmetry_2
_geom_bond_distance
_geom_bond_publ_flag
C1 . C2 . 1.517(4) yes
C1 . N3 . 1.459(3) yes
C1 . H11 . 1.000 no
C1 . H12 . 1.000 no
C2 . O1 . 1.415(3) yes
C2 . H21 . 1.000 no
C2 . H22 . 1.000 no
C3 . O1 . 1.425(4) yes
C3 . H31 . 1.000 no
C3 . H32 . 1.000 no
C3 . H33 . 1.000 no
C4 . C5 . 1.518(4) yes
C4 . N3 . 1.452(3) yes
C4 . H41 . 1.000 no
C4 . H42 . 1.000 no
C5 . N1 . 1.475(4) yes
C5 . H51 . 1.000 no
C5 . H52 . 1.000 no
C6 . C7 . 1.513(4) yes
C6 . N3 . 1.460(4) yes
C6 . H61 . 1.000 no
C6 . H62 . 1.000 no
C7 . N2 . 1.465(4) yes
C7 . H71 . 1.000 no
C7 . H72 . 1.000 no
C8 . C9 . 1.386(4) yes
C8 . C13 . 1.391(4) yes
C8 . S1 . 1.764(3) yes
C9 . C10 . 1.387(4) yes
C9 . H91 . 1.000 no
C10 . C11 . 1.387(4) yes
C10 . H101 . 1.000 no
C11 . C12 . 1.389(4) yes
C11 . C14 . 1.510(4) yes
C12 . C13 . 1.386(4) yes
C12 . H121 . 1.000 no
C13 . H131 . 1.000 no
C14 . H141 . 1.000 no
C14 . H142 . 1.000 no
C14 . H143 . 1.000 no
C15 . C16 . 1.389(4) yes
C15 . C20 . 1.387(4) yes
C15 . S2 . 1.765(2) yes
C16 . C17 . 1.378(4) yes
C16 . H161 . 1.000 no
C17 . C18 . 1.394(4) yes
C17 . H171 . 1.000 no
C18 . C19 . 1.391(4) yes
C18 . C21 . 1.502(4) yes
C19 . C20 . 1.378(4) yes
C19 . H191 . 1.000 no
C20 . H201 . 1.000 no
C21 . H211 . 1.000 no
C21 . H212 . 1.000 no
C21 . H213 . 1.000 no
N1 . S1 . 1.618(2) yes
N1 . H1 . 0.83(3) yes
N2 . S2 . 1.602(2) yes
N2 . H2 . 0.92(3) yes
S1 . O2 . 1.433(2) yes
S1 . O3 . 1.432(2) yes
S2 . O4 . 1.434(2) yes
S2 . O5 . 1.432(2) yes
O1 . H1 . 2.20(4) yes
O1 . H2 . 2.53(4) yes

loop_
_cod_related_entry_id
_cod_related_entry_database
_cod_related_entry_code
1 ChemSpider 30660750
